data_9014888
loop_
_publ_author_name
'Hamada, M.'
'Akasaka, M.'
'Seto, S.'
'Makino, K.'

_publ_section_title
;
 Crystal chemistry of chromian pumpellyite from Osayama, Okayama Prefecture, Japan
 Sample: ocp1013
;
_journal_name_full 'American Mineralogist'
_journal_page_first 1294
_journal_page_last 1304
_journal_paper_doi 10.2138/am.2010.3376
_journal_volume 95
_journal_year 2010
_chemical_compound_source 'Osayama ultramafic body, Okayama, Japan'
_chemical_formula_sum 'Al1.99 Ca2 Cr0.46 Fe0.08 Mg0.45 Mn0.02 O14 Si3'
_chemical_name_mineral Pumpellyite-(Mg)
_space_group_IT_number 12
_symmetry_space_group_name_Hall '-C 2y'
_symmetry_space_group_name_H-M 'C 1 2/m 1'
_cell_angle_alpha 90
_cell_angle_beta 97.448
_cell_angle_gamma 90
_cell_length_a 19.1558
_cell_length_b 5.9125
_cell_length_c 8.844
_cell_formula_units_Z 4
_cell_volume 993.209
_database_code_amcsd 0017600
_exptl_crystal_density_diffrn 3.227
_cod_original_formula_sum 'Ca2 Mg.45 Mn.02 Fe.08 Cr.46 Al1.99 Si3 O14'
_cod_database_code 9014888

loop_
_space_group_symop_operation_xyz
x,y,z
1/2+x,1/2+y,z
x,-y,z
1/2+x,1/2-y,z
-x,y,-z
1/2-x,1/2+y,-z
-x,-y,-z
1/2-x,1/2-y,-z

loop_
_atom_site_aniso_label
_atom_site_aniso_U_11
_atom_site_aniso_U_22
_atom_site_aniso_U_33
_atom_site_aniso_U_12
_atom_site_aniso_U_13
_atom_site_aniso_U_23
CaW1 0.01000 0.02910 0.03810 0.00000 0.01110 0.00000
CaW2 0.01200 0.02600 0.04890 0.00000 0.00840 0.00000
MgX 0.01250 0.02450 0.03780 -0.00090 0.01190 -0.00110
MnX 0.01250 0.02450 0.03780 -0.00090 0.01190 -0.00110
FeX 0.01250 0.02450 0.03780 -0.00090 0.01190 -0.00110
CrX 0.01250 0.02450 0.03780 -0.00090 0.01190 -0.00110
AlX 0.01250 0.02450 0.03780 -0.00090 0.01190 -0.00110
AlY 0.00770 0.02030 0.03320 0.00100 0.00980 0.00070
CrY 0.00770 0.02030 0.03320 0.00100 0.00980 0.00070
SiZ1 0.00720 0.02520 0.03580 0.00000 0.00870 0.00000
SiZ2 0.01050 0.02460 0.03510 0.00000 0.00820 0.00000
SiZ3 0.00810 0.02490 0.03460 0.00000 0.00960 0.00000
O1 0.01270 0.02660 0.03800 -0.00140 0.01220 -0.00190
O2 0.01330 0.02780 0.04100 -0.00230 0.00960 -0.00070
O3 0.01430 0.02680 0.03450 0.00330 0.01340 0.00170
O4 0.00890 0.02500 0.03000 0.00000 0.00600 0.00000
O-h5 0.01300 0.02600 0.03900 0.00000 0.00660 0.00000
O6 0.01300 0.02400 0.03700 0.00000 0.00920 0.00000
O-h7 0.01400 0.02800 0.03500 0.00000 0.00310 0.00000
O8 0.00800 0.03600 0.03300 0.00000 0.00570 0.00000
O9 0.00800 0.03800 0.04200 0.00000 0.00960 0.00000
O10 0.01200 0.04300 0.03700 0.00000 0.00910 0.00000
O11 0.01100 0.03700 0.04400 0.00000 0.01230 0.00000

loop_
_atom_site_label
_atom_site_fract_x
_atom_site_fract_y
_atom_site_fract_z
_atom_site_occupancy
_atom_site_U_iso_or_equiv
CaW1 0.33942 0.50000 0.25044 1.00000 0.02500
CaW2 0.15450 0.50000 0.19028 1.00000 0.02860
MgX 0.25000 0.25000 0.50000 0.45000 0.02420
MnX 0.25000 0.25000 0.50000 0.02000 0.02420
FeX 0.25000 0.25000 0.50000 0.08000 0.02420
CrX 0.25000 0.25000 0.50000 0.12000 0.02420
AlX 0.25000 0.25000 0.50000 0.33000 0.02420
AlY 0.49572 0.24633 0.25492 0.83000 0.01980
CrY 0.49572 0.24633 0.25492 0.17000 0.01980
SiZ1 0.08990 0.00000 0.05020 1.00000 0.02220
SiZ2 0.24740 0.00000 0.16550 1.00000 0.02300
SiZ3 0.40304 0.00000 0.46600 1.00000 0.02190
O1 0.07125 0.22470 0.13680 1.00000 0.02500
O2 0.24590 0.23160 0.26570 1.00000 0.02680
O3 0.41705 0.22300 0.36720 1.00000 0.02430
O4 0.44520 0.50000 0.13190 1.00000 0.02110
O-h5 0.45700 0.00000 0.13180 1.00000 0.02560
O6 0.04430 0.50000 0.36890 1.00000 0.02390
O-h7 0.03380 0.00000 0.37030 1.00000 0.02580
O8 0.17580 0.00000 0.03640 1.00000 0.02550
O9 0.17610 0.50000 0.47930 1.00000 0.02870
O10 0.31380 0.00000 0.06800 1.00000 0.03000
O11 0.18540 0.00000 0.49880 1.00000 0.02980

loop_
_cod_related_entry_id
_cod_related_entry_database
_cod_related_entry_code
1 AMCSD 0017600
